data_4350771
loop_
_publ_author_name
'Li, Lei-Lei'
'Cao, Gao-Juan'
'Zhao, Jun-Wei'
'He, Huan'
'Yang, Bai-Feng'
'Yang, Guo-Yu'

_publ_section_title
;
 Correction to Lanthanide Germanate Cluster Organic Frameworks Based on
 {Ln<sub>8</sub>Ge<sub>12</sub>} Clusters: From One-Dimensional Chains to
 Two- Dimensional Layers and Three-Dimensional Frameworks.
;
_journal_issue 5
_journal_name_full 'Inorganic chemistry'
_journal_page_first 3340
_journal_page_last 3340
_journal_paper_doi 10.1021/acs.inorgchem.9b03158
_journal_volume 59
_journal_year 2020
_chemical_formula_sum 'C60 H108 Ge12 N6 Nd10 O84'
_chemical_formula_weight 4571.00
_space_group_crystal_system monoclinic
_space_group_IT_number 14
_space_group_name_Hall '-P 2yn'
_space_group_name_H-M_alt 'P 1 21/n 1'
_atom_sites_solution_hydrogens geom
_audit_creation_method SHELXL-2018/3
_cell_angle_alpha 90
_cell_angle_beta 106.542(5)
_cell_angle_gamma 90
_cell_formula_units_Z 2
_cell_length_a 16.425(6)
_cell_length_b 18.842(6)
_cell_length_c 19.184(7)
_cell_measurement_reflns_used 14001
_cell_measurement_temperature 293(2)
_cell_measurement_theta_max 27.4820
_cell_measurement_theta_min 2.1616
_cell_volume 5691(3)
_computing_structure_refinement 'SHELXL-2018/3 (Sheldrick, 2018)'
_diffrn_ambient_temperature 293(2)
_diffrn_measured_fraction_theta_full 0.996
_diffrn_measured_fraction_theta_max 0.993
_diffrn_measurement_device_type 'Bruker P4'
_diffrn_radiation_type MoK\a
_diffrn_radiation_wavelength 0.71073
_diffrn_reflns_av_R_equivalents 0.0387
_diffrn_reflns_av_unetI/netI 0.0436
_diffrn_reflns_Laue_measured_fraction_full 0.996
_diffrn_reflns_Laue_measured_fraction_max 0.993
_diffrn_reflns_limit_h_max 20
_diffrn_reflns_limit_h_min -21
_diffrn_reflns_limit_k_max 23
_diffrn_reflns_limit_k_min -24
_diffrn_reflns_limit_l_max 24
_diffrn_reflns_limit_l_min -24
_diffrn_reflns_number 41959
_diffrn_reflns_point_group_measured_fraction_full 0.996
_diffrn_reflns_point_group_measured_fraction_max 0.993
_diffrn_reflns_theta_full 25.242
_diffrn_reflns_theta_max 27.490
_diffrn_reflns_theta_min 2.215
_exptl_absorpt_coefficient_mu 7.701
_exptl_absorpt_correction_type multi-scan
_exptl_absorpt_process_details sadabs
_exptl_crystal_colour pink
_exptl_crystal_density_diffrn 2.667
_exptl_crystal_description block
_exptl_crystal_F_000 4332
_exptl_crystal_size_max 0.290
_exptl_crystal_size_mid 0.220
_exptl_crystal_size_min 0.180
_refine_diff_density_max 2.469
_refine_diff_density_min -1.457
_refine_diff_density_rms 0.214
_refine_ls_extinction_method none
_refine_ls_goodness_of_fit_ref 1.047
_refine_ls_hydrogen_treatment constr
_refine_ls_matrix_type full
_refine_ls_number_parameters 793
_refine_ls_number_reflns 12980
_refine_ls_number_restraints 1770
_refine_ls_restrained_S_all 1.013
_refine_ls_R_factor_all 0.0498
_refine_ls_R_factor_gt 0.0377
_refine_ls_shift/su_max 0.028
_refine_ls_shift/su_mean 0.000
_refine_ls_structure_factor_coef Fsqd
_refine_ls_weighting_details 'w=1/[\s^2^(Fo^2^)+(0.0588P)^2^] where P=(Fo^2^+2Fc^2^)/3'
_refine_ls_weighting_scheme calc
_refine_ls_wR_factor_gt 0.0934
_refine_ls_wR_factor_ref 0.1042
_reflns_Friedel_coverage 0.000
_reflns_number_gt 10630
_reflns_number_total 12980
_reflns_threshold_expression 'I > 2\s(I)'
_cod_data_source_file ic9b03158_si_002.cif
_cod_data_source_block '_shelxl'
_cod_depositor_comments
;Adding full bibliography for 4350770--4350771.cif.

 Adding full bibliography for 4350770--4350771.cif.
;
_cod_original_cell_volume 5692(3)
_cod_original_sg_symbol_H-M 'P 21/n'
_cod_database_code 4350771
_shelx_shelxl_version_number 2018/3
_shelx_space_group_comment
;
The symmetry employed for this shelxl refinement is uniquely defined
by the following loop, which should always be used as a source of
symmetry information in preference to the above space-group names.
They are only intended as comments.
;
_shelx_estimated_absorpt_t_min 0.214
_shelx_estimated_absorpt_t_max 0.338

loop_
_space_group_symop_operation_xyz
'x, y, z'
'-x+1/2, y+1/2, -z+1/2'
'-x, -y, -z'
'x-1/2, -y-1/2, z-1/2'

loop_
_atom_site_label
_atom_site_type_symbol
_atom_site_fract_x
_atom_site_fract_y
_atom_site_fract_z
_atom_site_U_iso_or_equiv
_atom_site_adp_type
_atom_site_occupancy
_atom_site_site_symmetry_order
_atom_site_calc_flag
_atom_site_refinement_flags_posn
_atom_site_refinement_flags_adp
_atom_site_refinement_flags_occupancy
Ge1 Ge 0.47024(4) 0.78846(4) 0.88839(3) 0.01825(14) Uani 1 1 d . . .
Ge2 Ge 0.32155(4) 0.81693(3) 0.96627(3) 0.01778(14) Uani 1 1 d . . .
Ge3 Ge 0.22262(4) 0.96542(3) 0.94870(3) 0.01716(14) Uani 1 1 d . . .
Ge4 Ge 0.26152(4) 1.09137(3) 0.84830(3) 0.01778(14) Uani 1 1 d . . .
Ge5 Ge 0.40749(4) 1.06225(4) 0.76848(3) 0.01866(14) Uani 1 1 d . . .
Ge6 Ge 0.50965(4) 0.91238(4) 0.78670(3) 0.01847(14) Uani 1 1 d . . .
Nd1 Nd 0.30384(2) 0.90755(2) 0.80274(2) 0.02056(9) Uani 1 1 d . . .
Nd2 Nd 0.25524(2) 0.85078(2) 1.25279(2) 0.01978(8) Uani 1 1 d . . .
Nd3 Nd 0.54858(2) 0.80777(2) 1.07882(2) 0.01626(8) Uani 1 1 d . . .
Nd4 Nd 0.38122(2) 0.92876(2) 1.11891(2) 0.01356(8) Uani 1 1 d . . .
Nd5 Nd 0.32385(2) 1.11631(2) 1.04917(2) 0.01547(8) Uani 1 1 d . . .
O1 O 0.4706(3) 0.7101(3) 1.0033(3) 0.0352(12) Uani 1 1 d . U .
O2 O 0.4250(15) 0.598(2) 1.010(2) 0.051(6) Uani 0.5 1 d . U P
O2' O 0.4521(16) 0.596(2) 1.0129(18) 0.050(5) Uani 0.5 1 d . U P
O3 O 0.2532(3) 0.8584(2) 1.0566(2) 0.0231(9) Uani 1 1 d . U .
O4 O 0.1934(3) 0.8000(3) 1.1304(3) 0.0334(11) Uani 1 1 d . U .
O5 O 0.1725(3) 1.1084(3) 0.9770(3) 0.0343(12) Uani 1 1 d . U .
O6 O 0.0458(3) 1.1496(3) 0.9147(3) 0.0411(13) Uani 1 1 d . U .
O7 O 0.3438(3) 1.2090(3) 0.8048(3) 0.0328(11) Uani 1 1 d . U .
O8 O 0.2872(3) 1.3050(3) 0.7429(3) 0.0403(13) Uani 1 1 d . U .
O9 O 0.5486(3) 1.0544(2) 0.7469(2) 0.0248(10) Uani 1 1 d . U .
O10 O 0.6075(3) 1.0998(3) 0.6661(3) 0.0322(11) Uani 1 1 d . U .
O11 O 0.6192(3) 0.8211(2) 0.8311(2) 0.0264(10) Uani 1 1 d . U .
O12 O 0.6980(3) 0.7564(3) 0.7785(3) 0.0330(11) Uani 1 1 d . U .
O13 O 0.4456(3) 0.8440(2) 0.8086(2) 0.0204(9) Uani 1 1 d . U .
O14 O 0.3639(3) 0.8004(2) 0.8910(2) 0.0243(10) Uani 1 1 d . U .
O15 O 0.2528(3) 0.8844(2) 0.9136(2) 0.0196(9) Uani 1 1 d . U .
O16 O 0.2135(3) 1.0108(2) 0.8661(2) 0.0252(10) Uani 1 1 d . U .
O17 O 0.3068(3) 1.0491(3) 0.7851(2) 0.0249(10) Uani 1 1 d . U .
O18 O 0.4157(3) 0.9683(2) 0.7583(2) 0.0221(9) Uani 1 1 d . U .
O19 O 0.5475(3) 0.8302(2) 0.9571(2) 0.0201(9) Uani 1 1 d . U .
O20 O 0.4084(3) 0.8526(2) 1.0322(2) 0.0220(9) Uani 1 1 d . U .
O21 O 0.3110(3) 0.9946(2) 1.0166(2) 0.0186(9) Uani 1 1 d . U .
O22 O 0.3336(3) 1.1215(2) 0.9278(2) 0.0213(9) Uani 1 1 d . U .
O23 O 0.4730(3) 1.0953(2) 0.8500(2) 0.0210(9) Uani 1 1 d . U .
O24 O 0.5747(3) 0.9537(2) 0.8636(2) 0.0208(9) Uani 1 1 d . U .
O25 O 0.4717(3) 0.7535(3) 1.1671(2) 0.0299(11) Uani 1 1 d . U .
O26 O 0.3704(3) 0.8210(2) 1.1909(2) 0.0235(9) Uani 1 1 d . U .
O27 O 0.2671(3) 0.9554(2) 1.1758(2) 0.0244(9) Uani 1 1 d . U .
O28 O 0.2460(3) 1.0697(3) 1.1442(3) 0.0289(10) Uani 1 1 d . U .
O29 O 0.2287(3) 0.8571(3) 1.3719(3) 0.0334(11) Uani 1 1 d . U .
O30 O 0.1832(12) 0.9098(13) 1.4560(13) 0.037(4) Uani 0.5 1 d . U P
O30' O 0.2110(15) 0.9206(14) 1.4678(14) 0.054(5) Uani 0.5 1 d . U P
N1 N 0.3771(4) 0.7500(3) 1.3100(3) 0.0320(13) Uani 1 1 d . U .
N2 N 0.5178(5) 0.6660(5) 1.3753(4) 0.062(2) Uani 1 1 d . U .
N3 N 0.2254(3) 0.9754(3) 1.2965(3) 0.0249(11) Uani 1 1 d . U .
C1 C 0.4997(5) 0.6934(4) 0.8670(4) 0.0322(15) Uani 1 1 d . U .
H1A H 0.483346 0.687195 0.814607 0.039 Uiso 1 1 calc R U .
H1B H 0.560905 0.688054 0.884583 0.039 Uiso 1 1 calc R U .
C2 C 0.4577(6) 0.6344(4) 0.9006(4) 0.048(2) Uani 1 1 d . U .
H2A H 0.399729 0.628282 0.870554 0.058 Uiso 1 1 calc R U .
H2B H 0.487592 0.590242 0.899243 0.058 Uiso 1 1 calc R U .
C3 C 0.4563(5) 0.6474(4) 0.9776(4) 0.0400(18) Uani 1 1 d . U .
C4 C 0.2620(5) 0.7331(4) 0.9836(4) 0.0296(14) Uani 1 1 d . U .
H4A H 0.239885 0.708016 0.937947 0.036 Uiso 1 1 calc R U .
H4B H 0.302273 0.701981 1.016426 0.036 Uiso 1 1 calc R U .
C5 C 0.1892(5) 0.7482(4) 1.0156(4) 0.0332(16) Uani 1 1 d . U .
H5A H 0.139617 0.762947 0.977249 0.040 Uiso 1 1 calc R U .
H5B H 0.174834 0.705277 1.037412 0.040 Uiso 1 1 calc R U .
C6 C 0.2137(4) 0.8056(4) 1.0722(4) 0.0254(13) Uani 1 1 d . U .
C7 C 0.1180(4) 0.9670(4) 0.9746(4) 0.0264(14) Uani 1 1 d . U .
H7A H 0.090196 0.921301 0.963389 0.032 Uiso 1 1 calc R U .
H7B H 0.130276 0.974719 1.026533 0.032 Uiso 1 1 calc R U .
C8 C 0.0587(4) 1.0244(4) 0.9348(4) 0.0338(16) Uani 1 1 d . U .
H8A H 0.008602 1.024279 0.952028 0.041 Uiso 1 1 calc R U .
H8B H 0.040438 1.012319 0.883489 0.041 Uiso 1 1 calc R U .
C9 C 0.0954(4) 1.1006(4) 0.9425(4) 0.0270(14) Uani 1 1 d . U .
C10 C 0.1758(5) 1.1580(4) 0.8012(4) 0.0386(17) Uani 1 1 d . U .
H10A H 0.126188 1.131805 0.773715 0.046 Uiso 1 1 calc R U .
H10B H 0.159483 1.184735 0.838344 0.046 Uiso 1 1 calc R U .
C11 C 0.1998(7) 1.2097(6) 0.7509(6) 0.075(3) Uani 1 1 d . U .
H11A H 0.195296 1.184692 0.705699 0.091 Uiso 1 1 calc R U .
H11B H 0.156734 1.246465 0.739937 0.091 Uiso 1 1 calc R U .
C12 C 0.2814(5) 1.2450(4) 0.7711(4) 0.0417(19) Uani 1 1 d . U .
C13 C 0.3918(4) 1.1131(4) 0.6783(4) 0.0289(14) Uani 1 1 d . U .
H13A H 0.334661 1.104248 0.647645 0.035 Uiso 1 1 calc R U .
H13B H 0.396621 1.163511 0.688828 0.035 Uiso 1 1 calc R U .
C14 C 0.4540(5) 1.0938(5) 0.6363(4) 0.0397(18) Uani 1 1 d . U .
H14A H 0.455284 1.131441 0.602132 0.048 Uiso 1 1 calc R U .
H14B H 0.435033 1.050740 0.608637 0.048 Uiso 1 1 calc R U .
C15 C 0.5443(4) 1.0822(4) 0.6873(4) 0.0269(14) Uani 1 1 d . U .
C16 C 0.5437(4) 0.8906(4) 0.7005(4) 0.0271(14) Uani 1 1 d . U .
H16A H 0.496049 0.898109 0.657670 0.032 Uiso 1 1 calc R U .
H16B H 0.589150 0.922242 0.697575 0.032 Uiso 1 1 calc R U .
C17 C 0.5742(5) 0.8128(4) 0.7019(4) 0.0381(17) Uani 1 1 d . U .
H17A H 0.525640 0.781177 0.691994 0.046 Uiso 1 1 calc R U .
H17B H 0.602352 0.805898 0.664344 0.046 Uiso 1 1 calc R U .
C18 C 0.6352(4) 0.7951(4) 0.7757(4) 0.0263(14) Uani 1 1 d . U .
C19 C 0.4258(4) 0.7724(4) 1.2058(3) 0.0243(13) Uani 1 1 d . U .
C20 C 0.4366(4) 0.7364(4) 1.2773(4) 0.0274(14) Uani 1 1 d . U .
C21 C 0.5070(5) 0.6949(4) 1.3094(4) 0.0420(18) Uani 1 1 d . U .
H21 H 0.547457 0.686998 1.284839 0.050 Uiso 1 1 calc R U .
C22 C 0.4574(6) 0.6791(6) 1.4066(5) 0.060(2) Uani 1 1 d . U .
H22 H 0.463399 0.660908 1.452839 0.071 Uiso 1 1 calc R U .
C23 C 0.3872(5) 0.7178(5) 1.3744(4) 0.0463(19) Uani 1 1 d . U .
H23 H 0.344745 0.722084 1.397581 0.056 Uiso 1 1 calc R U .
C24 C 0.2115(5) 0.9134(4) 1.4023(4) 0.0365(17) Uani 1 1 d . U .
C25 C 0.2114(5) 0.9819(4) 1.3623(4) 0.0316(15) Uani 1 1 d . U .
C26 C 0.1955(5) 1.0482(4) 1.3884(4) 0.0396(17) Uani 1 1 d . U .
H26 H 0.183307 1.052270 1.432658 0.048 Uiso 1 1 calc R U .
C27 C 0.1985(6) 1.1075(4) 1.3467(4) 0.0390(17) Uani 1 1 d . U .
H27 H 0.190506 1.152493 1.363674 0.047 Uiso 1 1 calc R U .
C28 C 0.2133(5) 1.0996(4) 1.2802(4) 0.0354(16) Uani 1 1 d . U .
H28 H 0.214375 1.139180 1.251451 0.042 Uiso 1 1 calc R U .
C29 C 0.2266(4) 1.0330(4) 1.2564(4) 0.0251(13) Uani 1 1 d . U .
C30 C 0.2477(4) 1.0192(4) 1.1862(3) 0.0244(13) Uani 1 1 d . U .
O1W O 0.4117(3) 0.9604(2) 0.9134(2) 0.0253(10) Uani 1 1 d . U .
O2W O 0.1737(4) 0.9486(4) 0.7091(4) 0.064(2) Uani 1 1 d . U .
O3W O 0.3030(5) 0.8695(5) 0.6669(4) 0.094(3) Uani 1 1 d . U .
O4W O 0.6497(4) 0.6979(3) 1.0692(3) 0.0453(14) Uani 1 1 d . U .
O5W O 0.2679(3) 1.2433(3) 1.0337(3) 0.0339(12) Uani 1 1 d . U .
O6W O 0.0975(3) 0.8803(3) 1.2068(3) 0.0448(14) Uani 1 1 d . U .
O7W O -0.0035(5) -0.0166(4) 0.2584(4) 0.082(2) Uani 1 1 d . U .
O8W O 0.5671(8) 0.1056(8) 0.5082(6) 0.153(5) Uani 1 1 d . U .
O9W O 0.0129(4) 0.8938(3) 0.6554(3) 0.0580(17) Uani 1 1 d . U .
O10W O 0.3350(8) 0.4941(5) 0.9305(5) 0.123(3) Uani 1 1 d . U .
O11W O 0.1657(11) 0.4580(10) 0.9333(8) 0.206(5) Uani 1 1 d . U .
O12W O 0.1181(4) 0.2795(4) 0.9354(4) 0.074(2) Uani 1 1 d . U .

loop_
_atom_site_aniso_label
_atom_site_aniso_U_11
_atom_site_aniso_U_22
_atom_site_aniso_U_33
_atom_site_aniso_U_23
_atom_site_aniso_U_13
_atom_site_aniso_U_12
Ge1 0.0202(3) 0.0177(3) 0.0162(3) -0.0025(3) 0.0040(2) 0.0011(3)
Ge2 0.0198(3) 0.0176(3) 0.0152(3) -0.0003(2) 0.0038(2) -0.0016(3)
Ge3 0.0158(3) 0.0193(3) 0.0159(3) -0.0014(2) 0.0036(2) -0.0005(2)
Ge4 0.0178(3) 0.0182(3) 0.0156(3) 0.0015(2) 0.0019(2) 0.0015(3)
Ge5 0.0201(3) 0.0200(3) 0.0145(3) 0.0012(3) 0.0029(2) -0.0009(3)
Ge6 0.0188(3) 0.0224(4) 0.0141(3) -0.0022(3) 0.0045(2) -0.0006(3)
Nd1 0.01969(17) 0.02291(19) 0.01754(16) -0.00060(13) 0.00282(13) -0.00358(13)
Nd2 0.02309(17) 0.01845(18) 0.02024(17) 0.00126(13) 0.01011(13) -0.00118(13)
Nd3 0.01747(15) 0.01690(17) 0.01411(15) 0.00099(12) 0.00401(12) 0.00090(12)
Nd4 0.01491(15) 0.01365(16) 0.01216(14) 0.00056(12) 0.00395(11) -0.00044(12)
Nd5 0.01683(15) 0.01549(17) 0.01382(15) -0.00002(12) 0.00393(12) 0.00068(12)
O1 0.042(3) 0.023(2) 0.038(3) -0.010(2) 0.009(2) -0.007(2)
O2 0.066(11) 0.044(8) 0.043(8) -0.001(7) 0.014(10) -0.022(10)
O2' 0.088(13) 0.039(8) 0.030(8) 0.010(6) 0.027(10) -0.024(11)
O3 0.023(2) 0.024(2) 0.023(2) 0.0036(18) 0.0069(17) -0.0052(18)
O4 0.035(3) 0.043(3) 0.027(2) -0.002(2) 0.016(2) -0.014(2)
O5 0.024(2) 0.037(3) 0.036(3) 0.002(2) -0.002(2) 0.000(2)
O6 0.034(3) 0.036(3) 0.046(3) -0.001(3) 0.000(2) 0.007(2)
O7 0.037(3) 0.033(3) 0.028(2) 0.008(2) 0.008(2) 0.011(2)
O8 0.043(3) 0.029(3) 0.040(3) 0.009(2) -0.002(2) 0.001(2)
O9 0.029(2) 0.030(2) 0.015(2) 0.0008(18) 0.0054(17) -0.003(2)
O10 0.030(3) 0.040(3) 0.028(2) -0.001(2) 0.012(2) -0.006(2)
O11 0.030(2) 0.026(2) 0.023(2) -0.0059(19) 0.0077(18) 0.003(2)
O12 0.038(3) 0.029(3) 0.033(3) -0.003(2) 0.010(2) 0.011(2)
O13 0.020(2) 0.021(2) 0.019(2) 0.0004(17) 0.0045(16) -0.0030(17)
O14 0.023(2) 0.028(2) 0.023(2) -0.0020(18) 0.0064(17) -0.0022(19)
O15 0.022(2) 0.021(2) 0.0161(19) -0.0012(17) 0.0056(16) -0.0004(17)
O16 0.026(2) 0.030(2) 0.016(2) 0.0052(18) 0.0016(17) -0.0083(19)
O17 0.022(2) 0.031(2) 0.021(2) -0.0038(19) 0.0046(17) -0.0011(19)
O18 0.021(2) 0.021(2) 0.023(2) -0.0018(18) 0.0034(17) -0.0003(18)
O19 0.019(2) 0.026(2) 0.0141(19) 0.0006(17) 0.0037(16) -0.0010(18)
O20 0.020(2) 0.026(2) 0.020(2) -0.0039(18) 0.0053(17) 0.0032(18)
O21 0.023(2) 0.013(2) 0.0169(19) 0.0028(16) 0.0011(16) -0.0022(17)
O22 0.021(2) 0.025(2) 0.017(2) -0.0002(17) 0.0033(16) -0.0022(18)
O23 0.022(2) 0.022(2) 0.018(2) -0.0033(17) 0.0033(17) 0.0029(18)
O24 0.025(2) 0.018(2) 0.0161(19) -0.0001(17) 0.0000(17) -0.0024(18)
O25 0.038(3) 0.030(3) 0.028(2) 0.004(2) 0.019(2) 0.001(2)
O26 0.023(2) 0.027(2) 0.022(2) 0.0076(19) 0.0093(17) 0.0019(19)
O27 0.028(2) 0.020(2) 0.028(2) -0.0011(18) 0.0110(18) 0.0000(19)
O28 0.034(2) 0.026(2) 0.030(2) 0.008(2) 0.014(2) 0.003(2)
O29 0.046(3) 0.031(3) 0.028(2) 0.002(2) 0.020(2) 0.004(2)
O30 0.053(9) 0.036(8) 0.028(8) -0.010(6) 0.023(7) -0.012(7)
O30' 0.090(13) 0.041(10) 0.033(9) 0.007(7) 0.020(9) 0.005(10)
N1 0.035(3) 0.036(3) 0.029(3) 0.005(2) 0.015(2) -0.002(3)
N2 0.056(4) 0.082(5) 0.050(4) 0.037(4) 0.020(3) 0.027(4)
N3 0.028(3) 0.023(3) 0.026(3) 0.002(2) 0.012(2) -0.001(2)
C1 0.039(3) 0.022(3) 0.034(3) -0.008(3) 0.008(3) 0.005(3)
C2 0.077(5) 0.030(4) 0.038(4) -0.007(3) 0.014(4) -0.016(4)
C3 0.052(4) 0.035(4) 0.031(4) -0.007(3) 0.009(3) -0.006(3)
C4 0.042(3) 0.019(3) 0.030(3) -0.001(3) 0.015(3) -0.010(3)
C5 0.033(3) 0.039(4) 0.029(3) -0.004(3) 0.011(3) -0.013(3)
C6 0.022(3) 0.032(3) 0.024(3) 0.000(3) 0.010(2) -0.001(3)
C7 0.021(3) 0.031(3) 0.028(3) 0.000(3) 0.007(2) 0.000(3)
C8 0.025(3) 0.036(4) 0.037(4) -0.005(3) 0.003(3) -0.003(3)
C9 0.024(3) 0.034(4) 0.022(3) -0.004(3) 0.006(3) 0.006(3)
C10 0.036(3) 0.039(4) 0.038(4) 0.009(3) 0.005(3) 0.010(3)
C11 0.057(5) 0.066(6) 0.084(6) 0.028(5) -0.011(5) -0.004(5)
C12 0.040(4) 0.034(4) 0.039(4) 0.009(3) -0.008(3) 0.002(3)
C13 0.027(3) 0.032(3) 0.026(3) 0.008(3) 0.004(3) 0.003(3)
C14 0.033(4) 0.061(5) 0.023(3) 0.006(3) 0.006(3) 0.005(4)
C15 0.027(3) 0.032(3) 0.021(3) -0.003(3) 0.006(3) -0.004(3)
C16 0.028(3) 0.034(3) 0.023(3) -0.001(3) 0.013(2) 0.004(3)
C17 0.043(4) 0.040(4) 0.028(3) -0.005(3) 0.005(3) 0.011(3)
C18 0.027(3) 0.025(3) 0.027(3) -0.003(3) 0.006(3) -0.001(3)
C19 0.024(3) 0.028(3) 0.022(3) 0.003(3) 0.008(2) 0.001(3)
C20 0.026(3) 0.031(3) 0.025(3) 0.008(3) 0.007(2) 0.002(3)
C21 0.040(4) 0.048(4) 0.039(4) 0.015(3) 0.011(3) 0.016(3)
C22 0.054(5) 0.086(6) 0.046(4) 0.037(4) 0.025(4) 0.022(5)
C23 0.045(4) 0.060(5) 0.041(4) 0.021(4) 0.023(3) 0.006(4)
C24 0.053(4) 0.037(4) 0.022(3) 0.005(3) 0.015(3) 0.003(3)
C25 0.049(4) 0.027(3) 0.025(3) 0.002(3) 0.020(3) 0.002(3)
C26 0.051(4) 0.038(4) 0.036(4) -0.003(3) 0.023(3) 0.009(3)
C27 0.059(4) 0.028(4) 0.034(4) -0.006(3) 0.018(3) 0.010(3)
C28 0.045(4) 0.029(3) 0.035(3) 0.001(3) 0.017(3) 0.005(3)
C29 0.030(3) 0.021(3) 0.028(3) 0.001(3) 0.013(3) 0.003(3)
C30 0.024(3) 0.028(3) 0.020(3) 0.001(3) 0.005(2) -0.002(3)
O1W 0.023(2) 0.032(3) 0.020(2) 0.0000(19) 0.0036(18) -0.004(2)
O2W 0.053(4) 0.052(4) 0.062(4) 0.003(3) -0.024(3) -0.004(3)
O3W 0.077(5) 0.140(8) 0.060(5) -0.019(5) 0.009(4) -0.041(5)
O4W 0.042(3) 0.048(4) 0.043(3) -0.008(3) 0.008(3) 0.011(3)
O5W 0.035(3) 0.033(3) 0.032(3) -0.007(2) 0.006(2) 0.004(2)
O6W 0.032(3) 0.052(4) 0.045(3) -0.008(3) 0.003(2) 0.008(3)
O7W 0.097(6) 0.074(5) 0.082(5) -0.021(4) 0.036(5) 0.009(5)
O8W 0.151(10) 0.224(12) 0.080(7) 0.001(7) 0.027(7) -0.037(9)
O9W 0.060(4) 0.056(4) 0.050(4) -0.008(3) 0.002(3) -0.008(3)
O10W 0.183(7) 0.125(6) 0.068(5) -0.028(5) 0.049(5) -0.072(6)
O11W 0.212(10) 0.228(10) 0.156(9) -0.009(8) 0.018(8) 0.029(9)
O12W 0.058(4) 0.069(5) 0.078(5) -0.012(4) -0.004(4) 0.012(4)

loop_
_atom_type_symbol
_atom_type_description
_atom_type_scat_dispersion_real
_atom_type_scat_dispersion_imag
_atom_type_scat_source
C C 0.0033 0.0016 'International Tables Vol C Tables 4.2.6.8 and 6.1.1.4'
H H 0.0000 0.0000 'International Tables Vol C Tables 4.2.6.8 and 6.1.1.4'
N N 0.0061 0.0033 'International Tables Vol C Tables 4.2.6.8 and 6.1.1.4'
O O 0.0106 0.0060 'International Tables Vol C Tables 4.2.6.8 and 6.1.1.4'
Ge Ge 0.1547 1.8001 'International Tables Vol C Tables 4.2.6.8 and 6.1.1.4'
Nd Nd -0.1943 3.0179 'International Tables Vol C Tables 4.2.6.8 and 6.1.1.4'

loop_
_geom_angle_atom_site_label_1
_geom_angle_atom_site_label_2
_geom_angle_atom_site_label_3
_geom_angle
_geom_angle_site_symmetry_1
_geom_angle_site_symmetry_3
O19 Ge1 O14 115.7(2) . .
O19 Ge1 O13 108.7(2) . .
O14 Ge1 O13 88.0(2) . .
O19 Ge1 C1 114.1(3) . .
O14 Ge1 C1 115.6(3) . .
O13 Ge1 C1 111.5(3) . .
O19 Ge1 Nd3 36.38(14) . .
O14 Ge1 Nd3 91.67(14) . .
O13 Ge1 Nd3 138.30(14) . .
C1 Ge1 Nd3 106.1(2) . .
O20 Ge2 O14 103.0(2) . .
O20 Ge2 O15 112.6(2) . .
O14 Ge2 O15 89.8(2) . .
O20 Ge2 C4 122.5(3) . .
O14 Ge2 C4 109.0(3) . .
O15 Ge2 C4 113.9(3) . .
O20 Ge2 Nd1 107.60(15) . .
O14 Ge2 Nd1 47.14(15) . .
O15 Ge2 Nd1 43.83(14) . .
C4 Ge2 Nd1 129.3(2) . .
O20 Ge2 Nd4 35.90(14) . .
O14 Ge2 Nd4 133.84(14) . .
O15 Ge2 Nd4 91.45(13) . .
C4 Ge2 Nd4 112.4(2) . .
Nd1 Ge2 Nd4 112.69(3) . .
O21 Ge3 O16 111.0(2) . .
O21 Ge3 O15 106.80(19) . .
O16 Ge3 O15 92.1(2) . .
O21 Ge3 C7 114.7(2) . .
O16 Ge3 C7 111.7(3) . .
O15 Ge3 C7 118.3(3) . .
O22 Ge4 O17 115.5(2) . .
O22 Ge4 O16 109.7(2) . .
O17 Ge4 O16 92.5(2) . .
O22 Ge4 C10 115.2(3) . .
O17 Ge4 C10 111.5(3) . .
O16 Ge4 C10 110.0(3) . .
O23 Ge5 O17 104.8(2) . .
O23 Ge5 O18 113.9(2) . .
O17 Ge5 O18 89.1(2) . .
O23 Ge5 C13 121.2(3) . .
O17 Ge5 C13 109.5(3) . .
O18 Ge5 C13 112.8(3) . .
O24 Ge6 O13 112.6(2) . .
O24 Ge6 O18 105.0(2) . .
O13 Ge6 O18 89.0(2) . .
O24 Ge6 C16 124.3(3) . .
O13 Ge6 C16 112.3(3) . .
O18 Ge6 C16 107.1(2) . .
O24 Ge6 Nd1 108.29(15) . .
O13 Ge6 Nd1 46.31(14) . .
O18 Ge6 Nd1 43.90(14) . .
C16 Ge6 Nd1 126.4(2) . .
O8 Nd1 O2W 71.06(19) 2_546 .
O8 Nd1 O18 132.07(17) 2_546 .
O2W Nd1 O18 100.0(2) . .
O8 Nd1 O15 81.39(17) 2_546 .
O2W Nd1 O15 103.7(2) . .
O18 Nd1 O15 144.26(14) . .
O8 Nd1 O1W 144.63(17) 2_546 .
O2W Nd1 O1W 136.86(19) . .
O18 Nd1 O1W 72.69(14) . .
O15 Nd1 O1W 71.69(14) . .
O8 Nd1 O13 95.79(16) 2_546 .
O2W Nd1 O13 138.6(2) . .
O18 Nd1 O13 59.35(14) . .
O15 Nd1 O13 113.06(13) . .
O1W Nd1 O13 75.02(14) . .
O8 Nd1 O14 72.82(16) 2_546 .
O2W Nd1 O14 141.93(19) . .
O18 Nd1 O14 112.99(14) . .
O15 Nd1 O14 58.86(14) . .
O1W Nd1 O14 73.73(14) . .
O13 Nd1 O14 56.76(14) . .
O8 Nd1 O17 140.21(15) 2_546 .
O2W Nd1 O17 69.16(17) . .
O18 Nd1 O17 57.60(14) . .
O15 Nd1 O17 107.33(14) . .
O1W Nd1 O17 71.61(14) . .
O13 Nd1 O17 114.53(13) . .
O14 Nd1 O17 145.29(13) . .
O8 Nd1 O3W 67.1(2) 2_546 .
O2W Nd1 O3W 67.6(3) . .
O18 Nd1 O3W 66.2(2) . .
O15 Nd1 O3W 148.4(2) . .
O1W Nd1 O3W 136.0(2) . .
O13 Nd1 O3W 71.1(2) . .
O14 Nd1 O3W 108.3(2) . .
O17 Nd1 O3W 97.9(2) . .
O8 Nd1 O16 110.12(16) 2_546 .
O2W Nd1 O16 70.1(2) . .
O18 Nd1 O16 110.27(13) . .
O15 Nd1 O16 55.63(13) . .
O1W Nd1 O16 73.01(14) . .
O13 Nd1 O16 148.02(12) . .
O14 Nd1 O16 112.62(13) . .
O17 Nd1 O16 54.59(13) . .
O3W Nd1 O16 135.8(2) . .
O8 Nd1 Ge6 119.92(14) 2_546 .
O2W Nd1 Ge6 125.71(19) . .
O18 Nd1 Ge6 30.16(10) . .
O15 Nd1 Ge6 129.77(9) . .
O1W Nd1 Ge6 66.50(11) . .
O13 Nd1 Ge6 29.90(10) . .
O14 Nd1 Ge6 83.20(10) . .
O17 Nd1 Ge6 84.85(10) . .
O3W Nd1 Ge6 70.10(17) . .
O16 Nd1 Ge6 129.96(9) . .
O8 Nd1 Ge2 79.78(13) 2_546 .
O2W Nd1 Ge2 129.11(18) . .
O18 Nd1 Ge2 130.00(10) . .
O15 Nd1 Ge2 29.54(10) . .
O1W Nd1 Ge2 65.45(11) . .
O13 Nd1 Ge2 83.79(9) . .
O14 Nd1 Ge2 29.98(10) . .
O17 Nd1 Ge2 126.49(9) . .
O3W Nd1 Ge2 135.2(2) . .
O16 Nd1 Ge2 82.77(9) . .
Ge6 Nd1 Ge2 104.847(18) . .
O12 Nd2 O29 69.90(17) 4_576 .
O12 Nd2 O4 77.59(17) 4_576 .
O29 Nd2 O4 140.53(17) . .
O12 Nd2 O27 155.19(16) 4_576 .
O29 Nd2 O27 125.21(16) . .
O4 Nd2 O27 79.85(16) . .
O12 Nd2 O10 122.04(17) 4_576 3_677
O29 Nd2 O10 76.81(17) . 3_677
O4 Nd2 O10 141.45(16) . 3_677
O27 Nd2 O10 82.38(15) . 3_677
O12 Nd2 O6W 80.31(19) 4_576 .
O29 Nd2 O6W 83.02(18) . .
O4 Nd2 O6W 69.73(18) . .
O27 Nd2 O6W 82.31(17) . .
O10 Nd2 O6W 140.70(18) 3_677 .
O12 Nd2 O26 107.58(17) 4_576 .
O29 Nd2 O26 142.52(16) . .
O4 Nd2 O26 68.46(15) . .
O27 Nd2 O26 73.01(14) . .
O10 Nd2 O26 73.71(15) 3_677 .
O6W Nd2 O26 134.29(16) . .
O12 Nd2 N3 126.23(18) 4_576 .
O29 Nd2 N3 63.42(17) . .
O4 Nd2 N3 126.50(18) . .
O27 Nd2 N3 61.99(16) . .
O10 Nd2 N3 71.57(17) 3_677 .
O6W Nd2 N3 69.27(18) . .
O26 Nd2 N3 125.56(16) . .
O12 Nd2 N1 67.06(18) 4_576 .
O29 Nd2 N1 87.95(17) . .
O4 Nd2 N1 99.66(18) . .
O27 Nd2 N1 127.50(16) . .
O10 Nd2 N1 65.66(18) 3_677 .
O6W Nd2 N1 147.27(19) . .
O26 Nd2 N1 59.00(16) . .
N3 Nd2 N1 132.91(18) . .
O12 Nd2 Nd4 139.77(13) 4_576 .
O29 Nd2 Nd4 147.34(13) . .
O4 Nd2 Nd4 71.35(11) . .
O27 Nd2 Nd4 36.12(10) . .
O10 Nd2 Nd4 74.12(11) 3_677 .
O6W Nd2 Nd4 110.96(14) . .
O26 Nd2 Nd4 36.91(10) . .
N3 Nd2 Nd4 93.15(12) . .
N1 Nd2 Nd4 93.38(13) . .
O23 Nd3 O19 118.09(15) 3_677 .
O23 Nd3 O20 69.76(15) 3_677 .
O19 Nd3 O20 80.28(14) . .
O23 Nd3 O22 81.76(15) 3_677 3_677
O19 Nd3 O22 68.01(14) . 3_677
O20 Nd3 O22 119.72(15) . 3_677
O23 Nd3 O7 76.18(16) 3_677 3_677
O19 Nd3 O7 136.46(16) . 3_677
O20 Nd3 O7 139.64(16) . 3_677
O22 Nd3 O7 74.58(16) 3_677 3_677
O23 Nd3 O1 141.05(16) 3_677 .
O19 Nd3 O1 72.34(16) . .
O20 Nd3 O1 76.04(16) . .
O22 Nd3 O1 132.87(16) 3_677 .
O7 Nd3 O1 124.09(17) 3_677 .
O23 Nd3 O25 75.34(16) 3_677 .
O19 Nd3 O25 147.76(15) . .
O20 Nd3 O25 77.64(16) . .
O22 Nd3 O25 144.04(15) 3_677 .
O7 Nd3 O25 73.27(17) 3_677 .
O1 Nd3 O25 79.70(17) . .
O23 Nd3 O4W 146.04(16) 3_677 .
O19 Nd3 O4W 84.32(16) . .
O20 Nd3 O4W 142.96(16) . .
O22 Nd3 O4W 84.27(17) 3_677 .
O7 Nd3 O4W 70.30(17) 3_677 .
O1 Nd3 O4W 67.21(18) . .
O25 Nd3 O4W 99.56(18) . .
O23 Nd3 Ge1 127.32(10) 3_677 .
O19 Nd3 Ge1 25.79(10) . .
O20 Nd3 Ge1 67.58(10) . .
O22 Nd3 Ge1 93.70(10) 3_677 .
O7 Nd3 Ge1 152.71(12) 3_677 .
O1 Nd3 Ge1 48.62(12) . .
O25 Nd3 Ge1 122.23(11) . .
O4W Nd3 Ge1 84.25(12) . .
O23 Nd3 Nd4 35.66(10) 3_677 .
O19 Nd3 Nd4 106.79(10) . .
O20 Nd3 Nd4 35.54(10) . .
O22 Nd3 Nd4 108.63(11) 3_677 .
O7 Nd3 Nd4 105.59(12) 3_677 .
O1 Nd3 Nd4 106.34(13) . .
O25 Nd3 Nd4 65.87(11) . .
O4W Nd3 Nd4 165.27(14) . .
Ge1 Nd3 Nd4 101.484(19) . .
O23 Nd3 Nd5 105.91(11) 3_677 3_677
O19 Nd3 Nd5 34.24(10) . 3_677
O20 Nd3 Nd5 105.54(11) . 3_677
O22 Nd3 Nd5 34.51(10) 3_677 3_677
O7 Nd3 Nd5 104.06(13) 3_677 3_677
O1 Nd3 Nd5 100.66(13) . 3_677
O25 Nd3 Nd5 176.80(11) . 3_677
O4W Nd3 Nd5 77.74(14) . 3_677
Ge1 Nd3 Nd5 59.48(2) . 3_677
Nd4 Nd3 Nd5 116.89(2) . 3_677
O24 Nd4 O21 70.92(14) 3_677 .
O24 Nd4 O20 124.98(16) 3_677 .
O21 Nd4 O20 82.89(15) . .
O24 Nd4 O23 83.89(15) 3_677 3_677
O21 Nd4 O23 122.85(15) . 3_677
O20 Nd4 O23 70.94(14) . 3_677
O24 Nd4 O27 89.26(15) 3_677 .
O21 Nd4 O27 90.44(15) . .
O20 Nd4 O27 139.62(15) . .
O23 Nd4 O27 140.84(15) 3_677 .
O24 Nd4 O3 139.81(15) 3_677 .
O21 Nd4 O3 74.40(14) . .
O20 Nd4 O3 68.67(15) . .
O23 Nd4 O3 133.08(15) 3_677 .
O27 Nd4 O3 71.17(15) . .
O24 Nd4 O26 139.96(15) 3_677 .
O21 Nd4 O26 143.58(14) . .
O20 Nd4 O26 87.27(16) . .
O23 Nd4 O26 86.01(15) 3_677 .
O27 Nd4 O26 74.84(15) . .
O3 Nd4 O26 69.36(14) . .
O24 Nd4 O9 72.55(14) 3_677 3_677
O21 Nd4 O9 139.89(15) . 3_677
O20 Nd4 O9 132.84(15) . 3_677
O23 Nd4 O9 68.12(15) 3_677 3_677
O27 Nd4 O9 73.03(15) . 3_677
O3 Nd4 O9 129.51(14) . 3_677
O26 Nd4 O9 67.72(15) . 3_677
O24 Nd4 Ge2 133.87(10) 3_677 .
O21 Nd4 Ge2 70.35(10) . .
O20 Nd4 Ge2 26.07(10) . .
O23 Nd4 Ge2 96.81(10) 3_677 .
O27 Nd4 Ge2 115.01(11) . .
O3 Nd4 Ge2 44.10(11) . .
O26 Nd4 Ge2 85.76(11) . .
O9 Nd4 Ge2 149.76(11) 3_677 .
O24 Nd4 Nd5 36.94(10) 3_677 .
O21 Nd4 Nd5 36.39(10) . .
O20 Nd4 Nd5 113.52(11) . .
O23 Nd4 Nd5 113.74(11) 3_677 .
O27 Nd4 Nd5 79.82(10) . .
O3 Nd4 Nd5 103.64(10) . .
O26 Nd4 Nd5 154.63(10) . .
O9 Nd4 Nd5 103.75(11) 3_677 .
Ge2 Nd4 Nd5 106.37(3) . .
O24 Nd4 Nd3 112.68(11) 3_677 .
O21 Nd4 Nd3 111.14(11) . .
O20 Nd4 Nd3 36.28(10) . .
O23 Nd4 Nd3 36.12(10) 3_677 .
O27 Nd4 Nd3 152.92(10) . .
O3 Nd4 Nd3 98.25(11) . .
O26 Nd4 Nd3 78.10(10) . .
O9 Nd4 Nd3 97.74(11) 3_677 .
Ge2 Nd4 Nd3 61.28(2) . .
Nd5 Nd4 Nd3 127.250(16) . .
O24 Nd4 Nd2 116.97(11) 3_677 .
O21 Nd4 Nd2 120.85(11) . .
O20 Nd4 Nd2 118.02(12) . .
O23 Nd4 Nd2 116.30(11) 3_677 .
O27 Nd4 Nd2 36.65(10) . .
O3 Nd4 Nd2 65.94(10) . .
O26 Nd4 Nd2 38.22(10) . .
O9 Nd4 Nd2 64.00(11) 3_677 .
Ge2 Nd4 Nd2 104.00(3) . .
Nd5 Nd4 Nd2 116.417(16) . .
Nd3 Nd4 Nd2 116.32(2) . .
O21 Nd5 O19 114.26(15) . 3_677
O21 Nd5 O22 78.94(15) . .
O19 Nd5 O22 67.90(14) 3_677 .
O21 Nd5 O24 69.07(14) . 3_677
O19 Nd5 O24 79.46(15) 3_677 3_677
O22 Nd5 O24 118.60(15) . 3_677
O21 Nd5 O5 78.17(16) . .
O19 Nd5 O5 139.61(16) 3_677 .
O22 Nd5 O5 78.07(16) . .
O24 Nd5 O5 138.08(16) 3_677 .
O21 Nd5 O11 132.57(14) . 3_677
O19 Nd5 O11 75.06(15) 3_677 3_677
O22 Nd5 O11 139.72(15) . 3_677
O24 Nd5 O11 67.41(15) 3_677 3_677
O5 Nd5 O11 126.24(16) . 3_677
O21 Nd5 O5W 151.06(15) . .
O19 Nd5 O5W 83.82(16) 3_677 .
O22 Nd5 O5W 88.28(16) . .
O24 Nd5 O5W 139.00(15) 3_677 .
O5 Nd5 O5W 73.80(16) . .
O11 Nd5 O5W 72.20(15) 3_677 .
O21 Nd5 O28 80.59(15) . .
O19 Nd5 O28 141.65(14) 3_677 .
O22 Nd5 O28 149.82(15) . .
O24 Nd5 O28 73.33(15) 3_677 .
O5 Nd5 O28 76.20(17) . .
O11 Nd5 O28 69.81(15) 3_677 .
O5W Nd5 O28 99.35(16) . .
O21 Nd5 Nd4 35.68(9) . .
O19 Nd5 Nd4 106.12(11) 3_677 .
O22 Nd5 Nd4 107.67(11) . .
O24 Nd5 Nd4 35.71(10) 3_677 .
O5 Nd5 Nd4 104.41(12) . .
O11 Nd5 Nd4 97.12(11) 3_677 .
O5W Nd5 Nd4 163.40(12) . .
O28 Nd5 Nd4 64.55(10) . .
O21 Nd5 Nd3 102.19(10) . 3_677
O19 Nd5 Nd3 34.10(9) 3_677 3_677
O22 Nd5 Nd3 34.54(10) . 3_677
O24 Nd5 Nd3 104.40(11) 3_677 3_677
O5 Nd5 Nd3 107.56(13) . 3_677
O11 Nd5 Nd3 105.93(11) 3_677 3_677
O5W Nd5 Nd3 79.87(12) . 3_677
O28 Nd5 Nd3 175.64(11) . 3_677
Nd4 Nd5 Nd3 115.859(16) . 3_677
C3 O1 Nd3 157.9(5) . .
C6 O3 Nd4 136.3(4) . .
C6 O4 Nd2 132.1(4) . .
C9 O5 Nd5 176.3(5) . .
C12 O7 Nd3 145.1(5) . 3_677
C12 O8 Nd1 138.0(6) . 2_556
C15 O9 Nd4 140.9(4) . 3_677
C15 O10 Nd2 124.8(4) . 3_677
C18 O11 Nd5 146.9(4) . 3_677
C18 O12 Nd2 150.4(5) . 4_675
Ge6 O13 Ge1 127.8(2) . .
Ge6 O13 Nd1 103.79(19) . .
Ge1 O13 Nd1 106.65(19) . .
Ge1 O14 Ge2 130.8(2) . .
Ge1 O14 Nd1 105.6(2) . .
Ge2 O14 Nd1 102.88(19) . .
Ge3 O15 Ge2 125.8(2) . .
Ge3 O15 Nd1 111.16(19) . .
Ge2 O15 Nd1 106.63(19) . .
Ge3 O16 Ge4 130.7(2) . .
Ge3 O16 Nd1 97.36(19) . .
Ge4 O16 Nd1 100.50(19) . .
Ge4 O17 Ge5 130.3(3) . .
Ge4 O17 Nd1 109.3(2) . .
Ge5 O17 Nd1 102.1(2) . .
Ge5 O18 Ge6 128.6(2) . .
Ge5 O18 Nd1 109.2(2) . .
Ge6 O18 Nd1 105.9(2) . .
Ge1 O19 Nd3 117.8(2) . .
Ge1 O19 Nd5 128.4(2) . 3_677
Nd3 O19 Nd5 111.66(16) . 3_677
Ge2 O20 Nd4 118.0(2) . .
Ge2 O20 Nd3 129.7(2) . .
Nd4 O20 Nd3 108.18(16) . .
Ge3 O21 Nd4 124.7(2) . .
Ge3 O21 Nd5 119.7(2) . .
Nd4 O21 Nd5 107.93(16) . .
Ge4 O22 Nd5 128.7(2) . .
Ge4 O22 Nd3 119.8(2) . 3_677
Nd5 O22 Nd3 110.95(16) . 3_677
Ge5 O23 Nd4 119.0(2) . 3_677
Ge5 O23 Nd3 129.6(2) . 3_677
Nd4 O23 Nd3 108.22(16) 3_677 3_677
Ge6 O24 Nd4 129.7(2) . 3_677
Ge6 O24 Nd5 118.9(2) . 3_677
Nd4 O24 Nd5 107.35(16) 3_677 3_677
C19 O25 Nd3 139.8(4) . .
C19 O26 Nd4 123.8(4) . .
C19 O26 Nd2 129.1(4) . .
Nd4 O26 Nd2 104.87(16) . .
C30 O27 Nd4 121.0(4) . .
C30 O27 Nd2 125.8(4) . .
Nd4 O27 Nd2 107.23(17) . .
C30 O28 Nd5 140.6(4) . .
C24 O29 Nd2 125.9(5) . .
C20 N1 C23 115.7(7) . .
C20 N1 Nd2 119.6(4) . .
C23 N1 Nd2 124.3(5) . .
C22 N2 C21 116.0(7) . .
C29 N3 C25 120.0(6) . .
C29 N3 Nd2 121.1(4) . .
C25 N3 Nd2 118.9(4) . .
C2 C1 Ge1 114.2(6) . .
C2 C1 H1A 108.7 . .
Ge1 C1 H1A 108.7 . .
C2 C1 H1B 108.7 . .
Ge1 C1 H1B 108.7 . .
H1A C1 H1B 107.6 . .
C3 C2 C1 115.3(7) . .
C3 C2 H2A 108.5 . .
C1 C2 H2A 108.5 . .
C3 C2 H2B 108.5 . .
C1 C2 H2B 108.5 . .
H2A C2 H2B 107.5 . .
O2' C3 O1 124.6(19) . .
O2' C3 O2 19(2) . .
O1 C3 O2 122(2) . .
O2' C3 C2 116(2) . .
O1 C3 C2 118.5(7) . .
O2 C3 C2 118.4(19) . .
C5 C4 Ge2 114.3(5) . .
C5 C4 H4A 108.7 . .
Ge2 C4 H4A 108.7 . .
C5 C4 H4B 108.7 . .
Ge2 C4 H4B 108.7 . .
H4A C4 H4B 107.6 . .
C6 C5 C4 110.3(6) . .
C6 C5 H5A 109.6 . .
C4 C5 H5A 109.6 . .
C6 C5 H5B 109.6 . .
C4 C5 H5B 109.6 . .
H5A C5 H5B 108.1 . .
O4 C6 O3 124.0(6) . .
O4 C6 C5 119.8(6) . .
O3 C6 C5 116.2(6) . .
C8 C7 Ge3 112.2(5) . .
C8 C7 H7A 109.2 . .
Ge3 C7 H7A 109.2 . .
C8 C7 H7B 109.2 . .
Ge3 C7 H7B 109.2 . .
H7A C7 H7B 107.9 . .
C7 C8 C9 115.9(6) . .
C7 C8 H8A 108.3 . .
C9 C8 H8A 108.3 . .
C7 C8 H8B 108.3 . .
C9 C8 H8B 108.3 . .
H8A C8 H8B 107.4 . .
O6 C9 O5 125.1(7) . .
O6 C9 C8 117.2(6) . .
O5 C9 C8 117.7(6) . .
C11 C10 Ge4 115.9(6) . .
C11 C10 H10A 108.3 . .
Ge4 C10 H10A 108.3 . .
C11 C10 H10B 108.3 . .
Ge4 C10 H10B 108.3 . .
H10A C10 H10B 107.4 . .
C12 C11 C10 121.2(8) . .
C12 C11 H11A 107.0 . .
C10 C11 H11A 107.0 . .
C12 C11 H11B 107.0 . .
C10 C11 H11B 107.0 . .
H11A C11 H11B 106.8 . .
O7 C12 O8 123.7(8) . .
O7 C12 C11 116.9(8) . .
O8 C12 C11 118.2(7) . .
C14 C13 Ge5 114.8(5) . .
C14 C13 H13A 108.6 . .
Ge5 C13 H13A 108.6 . .
C14 C13 H13B 108.6 . .
Ge5 C13 H13B 108.6 . .
H13A C13 H13B 107.5 . .
C13 C14 C15 111.6(6) . .
C13 C14 H14A 109.3 . .
C15 C14 H14A 109.3 . .
C13 C14 H14B 109.3 . .
C15 C14 H14B 109.3 . .
H14A C14 H14B 108.0 . .
O9 C15 O10 124.8(6) . .
O9 C15 C14 115.9(6) . .
O10 C15 C14 119.3(6) . .
C17 C16 Ge6 110.9(5) . .
C17 C16 H16A 109.5 . .
Ge6 C16 H16A 109.5 . .
C17 C16 H16B 109.5 . .
Ge6 C16 H16B 109.5 . .
H16A C16 H16B 108.0 . .
C18 C17 C16 110.5(6) . .
C18 C17 H17A 109.6 . .
C16 C17 H17A 109.6 . .
C18 C17 H17B 109.6 . .
C16 C17 H17B 109.6 . .
H17A C17 H17B 108.1 . .
O12 C18 O11 123.8(6) . .
O12 C18 C17 119.0(6) . .
O11 C18 C17 117.2(6) . .
O25 C19 O26 126.0(6) . .
O25 C19 C20 118.8(6) . .
O26 C19 C20 115.2(6) . .
N1 C20 C21 122.1(7) . .
N1 C20 C19 115.8(6) . .
C21 C20 C19 122.0(7) . .
N2 C21 C20 121.2(8) . .
N2 C21 H21 119.4 . .
C20 C21 H21 119.4 . .
N2 C22 C23 123.1(8) . .
N2 C22 H22 118.5 . .
C23 C22 H22 118.5 . .
N1 C23 C22 121.8(8) . .
N1 C23 H23 119.1 . .
C22 C23 H23 119.1 . .
O30 C24 O30' 22.6(13) . .
O30 C24 O29 120.8(13) . .
O30' C24 O29 127.2(14) . .
O30 C24 C25 121.6(14) . .
O30' C24 C25 114.7(13) . .
O29 C24 C25 116.6(6) . .
N3 C25 C26 120.9(7) . .
N3 C25 C24 115.1(6) . .
C26 C25 C24 123.9(6) . .
C27 C26 C25 118.3(7) . .
C27 C26 H26 120.8 . .
C25 C26 H26 120.8 . .
C28 C27 C26 119.6(7) . .
C28 C27 H27 120.2 . .
C26 C27 H27 120.2 . .
C29 C28 C27 119.7(7) . .
C29 C28 H28 120.2 . .
C27 C28 H28 120.2 . .
N3 C29 C28 121.4(6) . .
N3 C29 C30 114.8(6) . .
C28 C29 C30 123.7(6) . .
O28 C30 O27 125.5(6) . .
O28 C30 C29 118.7(6) . .
O27 C30 C29 115.8(6) . .

loop_
_geom_bond_atom_site_label_1
_geom_bond_atom_site_label_2
_geom_bond_distance
_geom_bond_site_symmetry_2
Ge1 O19 1.737(4) .
Ge1 O14 1.776(5) .
Ge1 O13 1.803(4) .
Ge1 C1 1.929(7) .
Ge1 Nd3 3.5294(13) .
Ge2 O20 1.749(4) .
Ge2 O14 1.799(5) .
Ge2 O15 1.806(4) .
Ge2 C4 1.936(7) .
Ge2 Nd1 3.5102(12) .
Ge2 Nd4 3.5130(11) .
Ge3 O21 1.741(4) .
Ge3 O16 1.768(4) .
Ge3 O15 1.793(4) .
Ge3 C7 1.920(7) .
Ge4 O22 1.739(4) .
Ge4 O17 1.781(5) .
Ge4 O16 1.789(5) .
Ge4 C10 1.911(7) .
Ge5 O23 1.742(4) .
Ge5 O17 1.788(5) .
Ge5 O18 1.790(4) .
Ge5 C13 1.929(7) .
Ge6 O24 1.740(4) .
Ge6 O13 1.787(4) .
Ge6 O18 1.819(4) .
Ge6 C16 1.935(7) .
Ge6 Nd1 3.4817(14) .
Nd1 O8 2.447(5) 2_546
Nd1 O2W 2.492(6) .
Nd1 O18 2.511(5) .
Nd1 O15 2.537(4) .
Nd1 O1W 2.548(4) .
Nd1 O13 2.592(4) .
Nd1 O14 2.640(5) .
Nd1 O17 2.691(5) .
Nd1 O3W 2.699(8) .
Nd1 O16 2.914(5) .
Nd2 O12 2.338(5) 4_576
Nd2 O29 2.448(5) .
Nd2 O4 2.470(5) .
Nd2 O27 2.505(5) .
Nd2 O10 2.525(5) 3_677
Nd2 O6W 2.550(5) .
Nd2 O26 2.565(4) .
Nd2 N3 2.586(6) .
Nd2 N1 2.751(6) .
Nd2 Nd4 4.0079(10) .
Nd3 O23 2.367(4) 3_677
Nd3 O19 2.367(4) .
Nd3 O20 2.376(4) .
Nd3 O22 2.382(4) 3_677
Nd3 O7 2.441(5) 3_677
Nd3 O1 2.464(5) .
Nd3 O25 2.594(5) .
Nd3 O4W 2.693(6) .
Nd3 Nd4 3.8143(10) .
Nd3 Nd5 3.9236(10) 3_677
Nd4 O24 2.324(4) 3_677
Nd4 O21 2.330(4) .
Nd4 O20 2.333(4) .
Nd4 O23 2.341(4) 3_677
Nd4 O27 2.474(5) .
Nd4 O3 2.486(4) .
Nd4 O26 2.490(4) .
Nd4 O9 2.523(4) 3_677
Nd4 Nd5 3.8011(12) .
Nd5 O21 2.370(4) .
Nd5 O19 2.375(4) 3_677
Nd5 O22 2.380(4) .
Nd5 O24 2.393(4) 3_677
Nd5 O5 2.482(5) .
Nd5 O11 2.513(4) 3_677
Nd5 O5W 2.550(5) .
Nd5 O28 2.657(5) .
O1 C3 1.275(9) .
O2 C3 1.31(4) .
O2' C3 1.20(4) .
O3 C6 1.268(8) .
O4 C6 1.256(8) .
O5 C9 1.259(8) .
O6 C9 1.246(8) .
O7 C12 1.245(9) .
O8 C12 1.270(9) .
O9 C15 1.243(8) .
O10 C15 1.262(8) .
O11 C18 1.265(8) .
O12 C18 1.252(8) .
O25 C19 1.252(8) .
O26 C19 1.265(8) .
O27 C30 1.273(8) .
O28 C30 1.242(8) .
O29 C24 1.280(9) .
O30 C24 1.25(3) .
O30' C24 1.27(3) .
N1 C20 1.327(9) .
N1 C23 1.345(9) .
N2 C22 1.320(12) .
N2 C21 1.340(10) .
N3 C29 1.335(8) .
N3 C25 1.351(8) .
C1 C2 1.544(11) .
C1 H1A 0.9700 .
C1 H1B 0.9700 .
C2 C3 1.503(11) .
C2 H2A 0.9700 .
C2 H2B 0.9700 .
C4 C5 1.518(10) .
C4 H4A 0.9700 .
C4 H4B 0.9700 .
C5 C6 1.505(10) .
C5 H5A 0.9700 .
C5 H5B 0.9700 .
C7 C8 1.509(10) .
C7 H7A 0.9700 .
C7 H7B 0.9700 .
C8 C9 1.548(10) .
C8 H8A 0.9700 .
C8 H8B 0.9700 .
C10 C11 1.501(13) .
C10 H10A 0.9700 .
C10 H10B 0.9700 .
C11 C12 1.446(13) .
C11 H11A 0.9700 .
C11 H11B 0.9700 .
C13 C14 1.516(10) .
C13 H13A 0.9700 .
C13 H13B 0.9700 .
C14 C15 1.542(10) .
C14 H14A 0.9700 .
C14 H14B 0.9700 .
C16 C17 1.546(10) .
C16 H16A 0.9700 .
C16 H16B 0.9700 .
C17 C18 1.520(9) .
C17 H17A 0.9700 .
C17 H17B 0.9700 .
C19 C20 1.494(9) .
C20 C21 1.387(10) .
C21 H21 0.9300 .
C22 C23 1.356(12) .
C22 H22 0.9300 .
C23 H23 0.9300 .
C24 C25 1.500(10) .
C25 C26 1.398(10) .
C26 C27 1.383(11) .
C26 H26 0.9300 .
C27 C28 1.374(10) .
C27 H27 0.9300 .
C28 C29 1.375(10) .
C28 H28 0.9300 .
C29 C30 1.505(9) .

loop_
_geom_torsion_atom_site_label_1
_geom_torsion_atom_site_label_2
_geom_torsion_atom_site_label_3
_geom_torsion_atom_site_label_4
_geom_torsion
_geom_torsion_site_symmetry_1
_geom_torsion_site_symmetry_4
O24 Ge6 O13 Ge1 -30.1(4) . .
O18 Ge6 O13 Ge1 -136.0(3) . .
C16 Ge6 O13 Ge1 116.0(3) . .
Nd1 Ge6 O13 Ge1 -124.3(4) . .
O24 Ge6 O13 Nd1 94.2(2) . .
O18 Ge6 O13 Nd1 -11.62(18) . .
C16 Ge6 O13 Nd1 -119.7(2) . .
O19 Ge1 O13 Ge6 21.4(4) . .
O14 Ge1 O13 Ge6 137.9(3) . .
C1 Ge1 O13 Ge6 -105.3(4) . .
Nd3 Ge1 O13 Ge6 47.6(4) . .
O19 Ge1 O13 Nd1 -101.8(2) . .
O14 Ge1 O13 Nd1 14.7(2) . .
C1 Ge1 O13 Nd1 131.6(3) . .
Nd3 Ge1 O13 Nd1 -75.6(2) . .
O19 Ge1 O14 Ge2 -27.7(4) . .
O13 Ge1 O14 Ge2 -137.6(4) . .
C1 Ge1 O14 Ge2 109.4(4) . .
Nd3 Ge1 O14 Ge2 0.7(3) . .
O19 Ge1 O14 Nd1 95.5(2) . .
O13 Ge1 O14 Nd1 -14.37(19) . .
C1 Ge1 O14 Nd1 -127.4(3) . .
Nd3 Ge1 O14 Nd1 123.91(14) . .
O20 Ge2 O14 Ge1 22.2(4) . .
O15 Ge2 O14 Ge1 135.4(3) . .
C4 Ge2 O14 Ge1 -109.4(4) . .
Nd1 Ge2 O14 Ge1 124.2(4) . .
Nd4 Ge2 O14 Ge1 43.5(4) . .
O20 Ge2 O14 Nd1 -102.1(2) . .
O15 Ge2 O14 Nd1 11.14(19) . .
C4 Ge2 O14 Nd1 126.4(3) . .
Nd4 Ge2 O14 Nd1 -80.7(2) . .
O21 Ge3 O15 Ge2 37.0(3) . .
O16 Ge3 O15 Ge2 149.6(3) . .
C7 Ge3 O15 Ge2 -94.2(4) . .
O21 Ge3 O15 Nd1 -94.2(2) . .
O16 Ge3 O15 Nd1 18.5(2) . .
C7 Ge3 O15 Nd1 134.6(3) . .
O20 Ge2 O15 Ge3 -40.6(3) . .
O14 Ge2 O15 Ge3 -144.6(3) . .
C4 Ge2 O15 Ge3 104.6(3) . .
Nd1 Ge2 O15 Ge3 -132.8(4) . .
Nd4 Ge2 O15 Ge3 -10.8(3) . .
O20 Ge2 O15 Nd1 92.2(2) . .
O14 Ge2 O15 Nd1 -11.8(2) . .
C4 Ge2 O15 Nd1 -122.6(3) . .
Nd4 Ge2 O15 Nd1 122.06(14) . .
O21 Ge3 O16 Ge4 -16.8(4) . .
O15 Ge3 O16 Ge4 -125.7(4) . .
C7 Ge3 O16 Ge4 112.6(4) . .
O21 Ge3 O16 Nd1 93.83(19) . .
O15 Ge3 O16 Nd1 -15.07(17) . .
C7 Ge3 O16 Nd1 -136.7(2) . .
O22 Ge4 O16 Ge3 5.5(4) . .
O17 Ge4 O16 Ge3 123.7(4) . .
C10 Ge4 O16 Ge3 -122.3(4) . .
O22 Ge4 O16 Nd1 -103.87(19) . .
O17 Ge4 O16 Nd1 14.42(18) . .
C10 Ge4 O16 Nd1 128.4(3) . .
O22 Ge4 O17 Ge5 -29.2(4) . .
O16 Ge4 O17 Ge5 -142.4(3) . .
C10 Ge4 O17 Ge5 104.9(4) . .
O22 Ge4 O17 Nd1 96.9(2) . .
O16 Ge4 O17 Nd1 -16.3(2) . .
C10 Ge4 O17 Nd1 -129.0(3) . .
O23 Ge5 O17 Ge4 25.5(4) . .
O18 Ge5 O17 Ge4 140.1(3) . .
C13 Ge5 O17 Ge4 -106.0(4) . .
O23 Ge5 O17 Nd1 -103.22(19) . .
O18 Ge5 O17 Nd1 11.29(18) . .
C13 Ge5 O17 Nd1 125.3(3) . .
O23 Ge5 O18 Ge6 -37.2(4) . .
O17 Ge5 O18 Ge6 -143.1(3) . .
C13 Ge5 O18 Ge6 106.1(4) . .
O23 Ge5 O18 Nd1 93.3(2) . .
O17 Ge5 O18 Nd1 -12.5(2) . .
C13 Ge5 O18 Nd1 -123.4(3) . .
O24 Ge6 O18 Ge5 30.7(4) . .
O13 Ge6 O18 Ge5 143.8(3) . .
C16 Ge6 O18 Ge5 -103.1(4) . .
Nd1 Ge6 O18 Ge5 131.7(4) . .
O24 Ge6 O18 Nd1 -101.0(2) . .
O13 Ge6 O18 Nd1 12.13(19) . .
C16 Ge6 O18 Nd1 125.2(3) . .
O14 Ge1 O19 Nd3 53.3(3) . .
O13 Ge1 O19 Nd3 150.4(2) . .
C1 Ge1 O19 Nd3 -84.5(3) . .
O14 Ge1 O19 Nd5 -144.5(3) . 3_677
O13 Ge1 O19 Nd5 -47.5(3) . 3_677
C1 Ge1 O19 Nd5 77.7(4) . 3_677
Nd3 Ge1 O19 Nd5 162.2(4) . 3_677
O14 Ge2 O20 Nd4 153.4(2) . .
O15 Ge2 O20 Nd4 58.0(3) . .
C4 Ge2 O20 Nd4 -83.7(4) . .
Nd1 Ge2 O20 Nd4 104.6(2) . .
O14 Ge2 O20 Nd3 -52.3(3) . .
O15 Ge2 O20 Nd3 -147.6(3) . .
C4 Ge2 O20 Nd3 70.6(4) . .
Nd1 Ge2 O20 Nd3 -101.1(3) . .
Nd4 Ge2 O20 Nd3 154.3(5) . .
O16 Ge3 O21 Nd4 -156.4(2) . .
O15 Ge3 O21 Nd4 -57.3(3) . .
C7 Ge3 O21 Nd4 75.8(3) . .
O16 Ge3 O21 Nd5 58.0(3) . .
O15 Ge3 O21 Nd5 157.0(2) . .
C7 Ge3 O21 Nd5 -69.9(3) . .
O17 Ge4 O22 Nd5 -139.5(3) . .
O16 Ge4 O22 Nd5 -36.7(3) . .
C10 Ge4 O22 Nd5 88.1(4) . .
O17 Ge4 O22 Nd3 50.0(3) . 3_677
O16 Ge4 O22 Nd3 152.8(2) . 3_677
C10 Ge4 O22 Nd3 -82.4(4) . 3_677
O17 Ge5 O23 Nd4 150.3(2) . 3_677
O18 Ge5 O23 Nd4 54.6(3) . 3_677
C13 Ge5 O23 Nd4 -85.3(3) . 3_677
O17 Ge5 O23 Nd3 -52.1(3) . 3_677
O18 Ge5 O23 Nd3 -147.8(3) . 3_677
C13 Ge5 O23 Nd3 72.3(4) . 3_677
O13 Ge6 O24 Nd4 -145.9(3) . 3_677
O18 Ge6 O24 Nd4 -50.6(3) . 3_677
C16 Ge6 O24 Nd4 72.7(4) . 3_677
Nd1 Ge6 O24 Nd4 -96.4(3) . 3_677
O13 Ge6 O24 Nd5 59.7(3) . 3_677
O18 Ge6 O24 Nd5 154.9(2) . 3_677
C16 Ge6 O24 Nd5 -81.7(3) . 3_677
Nd1 Ge6 O24 Nd5 109.1(2) . 3_677
Ge1 C1 C2 C3 -42.2(10) . .
Nd3 O1 C3 O2' 61(2) . .
Nd3 O1 C3 O2 84(2) . .
Nd3 O1 C3 C2 -108.7(14) . .
C1 C2 C3 O2' -155.3(15) . .
C1 C2 C3 O1 15.7(12) . .
C1 C2 C3 O2 -177.0(15) . .
Ge2 C4 C5 C6 -40.5(8) . .
Nd2 O4 C6 O3 -26.2(10) . .
Nd2 O4 C6 C5 155.2(5) . .
Nd4 O3 C6 O4 47.8(10) . .
Nd4 O3 C6 C5 -133.6(6) . .
C4 C5 C6 O4 -138.5(7) . .
C4 C5 C6 O3 42.8(9) . .
Ge3 C7 C8 C9 -54.9(7) . .
C7 C8 C9 O6 -174.8(6) . .
C7 C8 C9 O5 4.4(10) . .
Ge4 C10 C11 C12 -44.0(14) . .
Nd3 O7 C12 O8 81.2(13) 3_677 .
Nd3 O7 C12 C11 -111.7(10) 3_677 .
Nd1 O8 C12 O7 -162.8(6) 2_556 .
Nd1 O8 C12 C11 30.3(14) 2_556 .
C10 C11 C12 O7 39.0(16) . .
C10 C11 C12 O8 -153.2(10) . .
Ge5 C13 C14 C15 -39.3(8) . .
Nd4 O9 C15 O10 50.8(11) 3_677 .
Nd4 O9 C15 C14 -130.5(6) 3_677 .
Nd2 O10 C15 O9 -36.1(10) 3_677 .
Nd2 O10 C15 C14 145.3(5) 3_677 .
C13 C14 C15 O9 35.6(10) . .
C13 C14 C15 O10 -145.6(7) . .
Ge6 C16 C17 C18 -46.8(8) . .
Nd2 O12 C18 O11 122.6(8) 4_675 .
Nd2 O12 C18 C17 -57.9(13) 4_675 .
Nd5 O11 C18 O12 45.1(12) 3_677 .
Nd5 O11 C18 C17 -134.4(7) 3_677 .
C16 C17 C18 O12 -141.5(7) . .
C16 C17 C18 O11 38.0(9) . .
Nd3 O25 C19 O26 34.8(11) . .
Nd3 O25 C19 C20 -143.9(5) . .
Nd4 O26 C19 O25 -31.4(9) . .
Nd2 O26 C19 O25 168.2(5) . .
Nd4 O26 C19 C20 147.3(5) . .
Nd2 O26 C19 C20 -13.0(8) . .
C23 N1 C20 C21 -3.5(11) . .
Nd2 N1 C20 C21 169.5(6) . .
C23 N1 C20 C19 -179.8(7) . .
Nd2 N1 C20 C19 -6.8(8) . .
O25 C19 C20 N1 -169.0(6) . .
O26 C19 C20 N1 12.1(9) . .
O25 C19 C20 C21 14.6(11) . .
O26 C19 C20 C21 -164.2(7) . .
C22 N2 C21 C20 0.6(15) . .
N1 C20 C21 N2 0.5(13) . .
C19 C20 C21 N2 176.6(8) . .
C21 N2 C22 C23 1.6(17) . .
C20 N1 C23 C22 5.6(13) . .
Nd2 N1 C23 C22 -167.0(8) . .
N2 C22 C23 N1 -4.9(17) . .
Nd2 O29 C24 O30 166.2(11) . .
Nd2 O29 C24 O30' -167.6(14) . .
Nd2 O29 C24 C25 -2.8(10) . .
C29 N3 C25 C26 1.9(11) . .
Nd2 N3 C25 C26 179.6(6) . .
C29 N3 C25 C24 -180.0(7) . .
Nd2 N3 C25 C24 -2.4(9) . .
O30 C24 C25 N3 -165.6(11) . .
O30' C24 C25 N3 170.0(13) . .
O29 C24 C25 N3 3.3(11) . .
O30 C24 C25 C26 12.4(16) . .
O30' C24 C25 C26 -12.0(17) . .
O29 C24 C25 C26 -178.7(8) . .
N3 C25 C26 C27 -3.0(12) . .
C24 C25 C26 C27 179.1(8) . .
C25 C26 C27 C28 2.6(13) . .
C26 C27 C28 C29 -1.2(13) . .
C25 N3 C29 C28 -0.4(11) . .
Nd2 N3 C29 C28 -178.0(5) . .
C25 N3 C29 C30 176.6(6) . .
Nd2 N3 C29 C30 -0.9(8) . .
C27 C28 C29 N3 0.1(12) . .
C27 C28 C29 C30 -176.8(7) . .
Nd5 O28 C30 O27 -32.7(11) . .
Nd5 O28 C30 C29 146.5(5) . .
Nd4 O27 C30 O28 37.9(9) . .
Nd2 O27 C30 O28 -172.7(5) . .
Nd4 O27 C30 C29 -141.2(5) . .
Nd2 O27 C30 C29 8.1(8) . .
N3 C29 C30 O28 176.5(6) . .
C28 C29 C30 O28 -6.5(10) . .
N3 C29 C30 O27 -4.3(9) . .
C28 C29 C30 O27 172.7(7) . .
